data_7022441
loop_
_publ_author_name
'Jolleys, Andrew'
'Levason, William'
'Reid, Gillian'

_publ_section_title
;
 Thioether coordination to divalent selenium halide acceptors--synthesis,
 properties and structures.
;
_journal_issue 8
_journal_name_full 'Dalton transactions (Cambridge, England : 2003)'
_journal_page_first 2963
_journal_page_last 2972
_journal_paper_doi 10.1039/c2dt32665e
_journal_volume 42
_journal_year 2013
_chemical_formula_moiety '2(C16 H19 S4 1+), Cl6 Se 2-, 1.76(Cl2 Se)'
_chemical_formula_sum 'C32 H38 Cl9.52 S8 Se2.76'
_chemical_formula_weight 1234.52
_chemical_name_systematic
;
bis[3,4-bis(methylsulfanyl)phenyl](methyl)[2-(methylsulfanyl)phenyl]sulfonium
hexachloroselenate(IV) dichloroselenium(II)
;
_space_group_IT_number 2
_space_group_name_Hall '-P 1'
_symmetry_cell_setting triclinic
_symmetry_space_group_name_Hall '-P 1'
_symmetry_space_group_name_H-M 'P -1'
_atom_sites_solution_hydrogens geom
_atom_sites_solution_primary direct
_atom_sites_solution_secondary difmap
_audit_creation_date 2012-10-27
_audit_creation_method 'SHELXL-97 + hand edit'
_cell_angle_alpha 112.040(8)
_cell_angle_beta 96.489(7)
_cell_angle_gamma 92.494(7)
_cell_formula_units_Z 1
_cell_length_a 10.095(4)
_cell_length_b 10.111(4)
_cell_length_c 12.633(5)
_cell_measurement_reflns_used 8152
_cell_measurement_temperature 100(2)
_cell_measurement_theta_max 27.5
_cell_measurement_theta_min 3.0
_cell_volume 1182.4(8)
_computing_cell_refinement 'CrystalClear-SM Expert 2.0 r7 (Rigaku, 2011)'
_computing_data_collection 'CrystalClear-SM Expert 2.0 r7 (Rigaku, 2011)'
_computing_data_reduction 'CrystalClear-SM Expert 2.0 r7 (Rigaku, 2011)'
_computing_structure_refinement 'SHELXL-97 (Sheldrick, 2008)'
_computing_structure_solution 'SHELXS-97 (Sheldrick, 1997)'
_diffrn_ambient_temperature 100(2)
_diffrn_detector 'CCD plate'
_diffrn_detector_type 'Rigaku HG Saturn724+ (2x2 bin mode)'
_diffrn_measured_fraction_theta_full 0.981
_diffrn_measured_fraction_theta_max 0.981
_diffrn_measurement_device 'Four-circle \k diffractometer'
_diffrn_measurement_device_type 'Rigaku AFC12 '
_diffrn_measurement_method 'Profile data from \w-scans'
_diffrn_radiation_collimation 'Confocal mirrors, VHF VariMax '
_diffrn_radiation_type MoK\a
_diffrn_radiation_wavelength 0.71073
_diffrn_reflns_av_R_equivalents 0.0516
_diffrn_reflns_av_sigmaI/netI 0.0793
_diffrn_reflns_limit_h_max 13
_diffrn_reflns_limit_h_min -13
_diffrn_reflns_limit_k_max 12
_diffrn_reflns_limit_k_min -13
_diffrn_reflns_limit_l_max 15
_diffrn_reflns_limit_l_min -16
_diffrn_reflns_number 10466
_diffrn_reflns_theta_full 27.48
_diffrn_reflns_theta_max 27.48
_diffrn_reflns_theta_min 3.04
_diffrn_source 'Rotating anode X-ray tube'
_diffrn_source_type 'Rigaku FR-E+ Superbright'
_diffrn_standards_number 0
_exptl_absorpt_coefficient_mu 3.065
_exptl_absorpt_correction_T_max 1.000
_exptl_absorpt_correction_T_min 0.499
_exptl_absorpt_correction_type multi-scan
_exptl_absorpt_process_details
;Jacobson, R.A. (1998). REQAB. Private communication to the
Rigaku Corporation, Tokyo, Japan.
;
_exptl_crystal_colour yellow
_exptl_crystal_density_diffrn 1.734
_exptl_crystal_density_method 'not measured'
_exptl_crystal_description block
_exptl_crystal_F_000 613.7
_exptl_crystal_size_max 0.05
_exptl_crystal_size_mid 0.03
_exptl_crystal_size_min 0.02
_refine_diff_density_max 1.313
_refine_diff_density_min -0.816
_refine_diff_density_rms 0.134
_refine_ls_extinction_method none
_refine_ls_goodness_of_fit_ref 1.034
_refine_ls_hydrogen_treatment constr
_refine_ls_matrix_type full
_refine_ls_number_parameters 254
_refine_ls_number_reflns 5314
_refine_ls_number_restraints 0
_refine_ls_restrained_S_all 1.034
_refine_ls_R_factor_all 0.0805
_refine_ls_R_factor_gt 0.0528
_refine_ls_shift/su_max 0.001
_refine_ls_shift/su_mean 0.000
_refine_ls_structure_factor_coef Fsqd
_refine_ls_weighting_details 'w=1/[\s^2^(Fo^2^)+(0.0183P)^2^+3.7721P] where P=(Fo^2^+2Fc^2^)/3'
_refine_ls_weighting_scheme calc
_refine_ls_wR_factor_gt 0.0988
_refine_ls_wR_factor_ref 0.1100
_reflns_number_gt 3902
_reflns_number_total 5314
_reflns_threshold_expression I>2\s(I)
_cod_data_source_file c2dt32665e.txt
_cod_data_source_block 12aj012r
_cod_original_cell_volume 1182.5(8)
_cod_database_code 7022441

loop_
_symmetry_equiv_pos_as_xyz
'x, y, z'
'-x, -y, -z'

loop_
_atom_site_label
_atom_site_type_symbol
_atom_site_fract_x
_atom_site_fract_y
_atom_site_fract_z
_atom_site_U_iso_or_equiv
_atom_site_adp_type
_atom_site_occupancy
_atom_site_symmetry_multiplicity
_atom_site_calc_flag
_atom_site_refinement_flags
S1 S 0.81068(11) 0.53998(12) 0.27377(10) 0.0163(2) Uani 1 1 d .
S2 S 0.6846(2) 0.5133(2) 0.03865(14) 0.0607(6) Uani 1 1 d .
S3 S 0.32102(12) 0.59074(13) 0.42534(11) 0.0217(3) Uani 1 1 d .
S4 S 0.26552(12) 0.26727(13) 0.33542(11) 0.0213(3) Uani 1 1 d .
C1 C 0.9130(5) 0.5302(5) 0.3958(4) 0.0212(10) Uani 1 1 d .
H1A H 0.9014 0.4328 0.3945 0.032 Uiso 1 1 calc R
H1B H 0.8862 0.5981 0.4670 0.032 Uiso 1 1 calc R
H1C H 1.0071 0.5544 0.3927 0.032 Uiso 1 1 calc R
C2 C 0.8704(5) 0.4107(5) 0.1532(4) 0.0196(10) Uani 1 1 d .
C3 C 0.8161(5) 0.4066(6) 0.0439(4) 0.0282(12) Uani 1 1 d .
C4 C 0.8659(6) 0.3131(7) -0.0521(5) 0.0375(14) Uani 1 1 d .
H4 H 0.8312 0.3073 -0.1270 0.045 Uiso 1 1 calc R
C5 C 0.9652(6) 0.2290(6) -0.0393(5) 0.0392(15) Uani 1 1 d .
H5 H 1.0001 0.1677 -0.1054 0.047 Uiso 1 1 calc R
C6 C 1.0146(6) 0.2325(7) 0.0681(5) 0.0392(14) Uani 1 1 d .
H6 H 1.0816 0.1722 0.0754 0.047 Uiso 1 1 calc R
C7 C 0.9674(5) 0.3227(6) 0.1642(4) 0.0269(11) Uani 1 1 d .
H7 H 1.0011 0.3248 0.2382 0.032 Uiso 1 1 calc R
C8 C 0.6824(7) 0.5310(8) -0.0962(6) 0.0533(18) Uani 1 1 d .
H8A H 0.7724 0.5643 -0.1032 0.080 Uiso 1 1 calc R
H8B H 0.6198 0.6006 -0.1009 0.080 Uiso 1 1 calc R
H8C H 0.6538 0.4379 -0.1587 0.080 Uiso 1 1 calc R
C9 C 0.6552(4) 0.4556(5) 0.2825(4) 0.0173(9) Uani 1 1 d .
C10 C 0.5638(4) 0.5465(5) 0.3398(4) 0.0159(9) Uani 1 1 d .
H10 H 0.5827 0.6475 0.3671 0.019 Uiso 1 1 calc R
C11 C 0.4446(4) 0.4878(5) 0.3565(4) 0.0166(9) Uani 1 1 d .
C12 C 0.4181(5) 0.3352(5) 0.3107(4) 0.0180(10) Uani 1 1 d .
C13 C 0.5096(5) 0.2488(5) 0.2515(4) 0.0227(10) Uani 1 1 d .
H13 H 0.4898 0.1477 0.2197 0.027 Uiso 1 1 calc R
C14 C 0.6294(5) 0.3074(5) 0.2380(4) 0.0215(10) Uani 1 1 d .
H14 H 0.6930 0.2477 0.1989 0.026 Uiso 1 1 calc R
C15 C 0.3926(5) 0.7719(5) 0.4671(4) 0.0233(11) Uani 1 1 d .
H15A H 0.4761 0.7877 0.5198 0.035 Uiso 1 1 calc R
H15B H 0.3294 0.8384 0.5059 0.035 Uiso 1 1 calc R
H15C H 0.4114 0.7884 0.3984 0.035 Uiso 1 1 calc R
C16 C 0.2688(5) 0.0769(5) 0.2651(4) 0.0271(12) Uani 1 1 d .
H16A H 0.2737 0.0520 0.1830 0.041 Uiso 1 1 calc R
H16B H 0.1872 0.0282 0.2740 0.041 Uiso 1 1 calc R
H16C H 0.3472 0.0465 0.3001 0.041 Uiso 1 1 calc R
Se1 Se 0.0000 0.0000 0.5000 0.01462(15) Uani 1 2 d S
Cl1 Cl 0.22863(11) 0.10631(12) 0.54751(10) 0.0214(3) Uani 1 1 d .
Cl2 Cl 0.05058(12) -0.13186(12) 0.62240(10) 0.0231(3) Uani 1 1 d .
Cl3 Cl -0.06218(11) 0.19194(12) 0.66028(10) 0.0199(2) Uani 1 1 d .
Se2 Se 0.29029(6) 0.07076(6) 0.77369(5) 0.02282(15) Uani 0.80 1 d P
Cl4 Cl 0.2904(2) 0.03603(18) 0.93623(15) 0.0457(4) Uani 0.80 1 d P
Cl5 Cl 0.48299(18) 0.19255(18) 0.81688(18) 0.0477(5) Uani 0.80 1 d P
Se3 Se 0.4706(7) 0.2124(7) 0.9850(6) 0.0289(15) Uani 0.08 1 d P
Cl6 Cl 0.2904(2) 0.03603(18) 0.93623(15) 0.0457(4) Uani 0.08 1 d P
Cl7 Cl 0.48299(18) 0.19255(18) 0.81688(18) 0.0477(5) Uani 0.08 1 d P

loop_
_atom_site_aniso_label
_atom_site_aniso_U_11
_atom_site_aniso_U_22
_atom_site_aniso_U_33
_atom_site_aniso_U_23
_atom_site_aniso_U_13
_atom_site_aniso_U_12
S1 0.0143(5) 0.0186(6) 0.0167(6) 0.0076(5) 0.0017(5) 0.0009(4)
S2 0.0768(13) 0.0831(14) 0.0258(8) 0.0217(9) 0.0019(9) 0.0520(11)
S3 0.0166(6) 0.0219(6) 0.0271(7) 0.0089(5) 0.0061(5) 0.0059(5)
S4 0.0164(6) 0.0206(6) 0.0274(6) 0.0093(5) 0.0052(5) 0.0001(5)
C1 0.021(2) 0.027(3) 0.015(2) 0.009(2) -0.001(2) -0.002(2)
C2 0.015(2) 0.024(2) 0.020(2) 0.008(2) 0.0031(19) -0.0005(19)
C3 0.027(3) 0.042(3) 0.017(2) 0.012(2) 0.006(2) 0.005(2)
C4 0.030(3) 0.056(4) 0.020(3) 0.009(3) 0.002(2) 0.001(3)
C5 0.031(3) 0.046(4) 0.028(3) -0.003(3) 0.016(3) 0.006(3)
C6 0.032(3) 0.047(4) 0.037(3) 0.010(3) 0.016(3) 0.019(3)
C7 0.020(3) 0.040(3) 0.022(3) 0.012(2) 0.005(2) 0.007(2)
C8 0.055(4) 0.064(5) 0.049(4) 0.037(4) -0.010(3) -0.001(4)
C9 0.013(2) 0.021(2) 0.019(2) 0.009(2) -0.0003(19) -0.0008(18)
C10 0.018(2) 0.018(2) 0.014(2) 0.0087(18) -0.0011(18) 0.0046(18)
C11 0.017(2) 0.021(2) 0.013(2) 0.0089(19) 0.0001(18) 0.0051(18)
C12 0.017(2) 0.022(2) 0.017(2) 0.010(2) 0.0019(19) 0.0000(19)
C13 0.022(3) 0.020(2) 0.025(3) 0.006(2) 0.006(2) 0.003(2)
C14 0.016(2) 0.026(3) 0.025(3) 0.010(2) 0.008(2) 0.007(2)
C15 0.022(3) 0.015(2) 0.029(3) 0.003(2) 0.004(2) 0.005(2)
C16 0.020(3) 0.029(3) 0.028(3) 0.005(2) 0.009(2) -0.003(2)
Se1 0.0144(3) 0.0134(3) 0.0167(3) 0.0062(3) 0.0030(3) 0.0016(2)
Cl1 0.0192(6) 0.0191(5) 0.0266(6) 0.0089(5) 0.0061(5) 0.0009(4)
Cl2 0.0226(6) 0.0208(6) 0.0278(6) 0.0118(5) 0.0022(5) 0.0021(5)
Cl3 0.0206(6) 0.0182(5) 0.0200(6) 0.0051(4) 0.0063(5) 0.0025(4)
Se2 0.0196(3) 0.0215(3) 0.0277(3) 0.0088(3) 0.0055(3) 0.0059(2)
Cl4 0.0643(12) 0.0388(9) 0.0396(9) 0.0142(8) 0.0249(9) 0.0248(9)
Cl5 0.0333(9) 0.0361(9) 0.0665(12) 0.0114(9) 0.0081(9) 0.0027(7)
Se3 0.034(4) 0.031(4) 0.022(3) 0.011(3) -0.004(3) 0.008(3)
Cl6 0.0643(12) 0.0388(9) 0.0396(9) 0.0142(8) 0.0249(9) 0.0248(9)
Cl7 0.0333(9) 0.0361(9) 0.0665(12) 0.0114(9) 0.0081(9) 0.0027(7)

loop_
_atom_type_symbol
_atom_type_description
_atom_type_scat_dispersion_real
_atom_type_scat_dispersion_imag
_atom_type_scat_source
C C 0.0033 0.0016 'International Tables Vol C Tables 4.2.6.8 and 6.1.1.4'
H H 0.0000 0.0000 'International Tables Vol C Tables 4.2.6.8 and 6.1.1.4'
S S 0.1246 0.1234 'International Tables Vol C Tables 4.2.6.8 and 6.1.1.4'
Cl Cl 0.1484 0.1585 'International Tables Vol C Tables 4.2.6.8 and 6.1.1.4'
Se Se -0.0929 2.2259 'International Tables Vol C Tables 4.2.6.8 and 6.1.1.4'

loop_
_geom_angle_atom_site_label_1
_geom_angle_atom_site_label_2
_geom_angle_atom_site_label_3
_geom_angle
_geom_angle_site_symmetry_1
_geom_angle_site_symmetry_3
C2 S1 C9 104.1(2) . .
C2 S1 C1 103.8(2) . .
C9 S1 C1 100.4(2) . .
C3 S2 C8 104.6(3) . .
C11 S3 C15 103.4(2) . .
C12 S4 C16 102.9(2) . .
S1 C1 H1A 109.5 . .
S1 C1 H1B 109.5 . .
H1A C1 H1B 109.5 . .
S1 C1 H1C 109.5 . .
H1A C1 H1C 109.5 . .
H1B C1 H1C 109.5 . .
C7 C2 C3 121.2(5) . .
C7 C2 S1 122.9(4) . .
C3 C2 S1 115.9(4) . .
C4 C3 C2 117.7(5) . .
C4 C3 S2 124.8(4) . .
C2 C3 S2 117.5(4) . .
C5 C4 C3 120.4(5) . .
C5 C4 H4 119.8 . .
C3 C4 H4 119.8 . .
C4 C5 C6 120.9(5) . .
C4 C5 H5 119.6 . .
C6 C5 H5 119.6 . .
C7 C6 C5 120.1(5) . .
C7 C6 H6 119.9 . .
C5 C6 H6 119.9 . .
C6 C7 C2 119.7(5) . .
C6 C7 H7 120.2 . .
C2 C7 H7 120.2 . .
S2 C8 H8A 109.5 . .
S2 C8 H8B 109.5 . .
H8A C8 H8B 109.5 . .
S2 C8 H8C 109.5 . .
H8A C8 H8C 109.5 . .
H8B C8 H8C 109.5 . .
C14 C9 C10 122.1(4) . .
C14 C9 S1 121.5(4) . .
C10 C9 S1 116.3(3) . .
C11 C10 C9 119.3(4) . .
C11 C10 H10 120.3 . .
C9 C10 H10 120.3 . .
C10 C11 C12 118.5(4) . .
C10 C11 S3 123.6(4) . .
C12 C11 S3 117.8(3) . .
C13 C12 C11 120.4(4) . .
C13 C12 S4 123.3(4) . .
C11 C12 S4 116.3(4) . .
C14 C13 C12 120.9(4) . .
C14 C13 H13 119.6 . .
C12 C13 H13 119.6 . .
C13 C14 C9 118.7(4) . .
C13 C14 H14 120.6 . .
C9 C14 H14 120.6 . .
S3 C15 H15A 109.5 . .
S3 C15 H15B 109.5 . .
H15A C15 H15B 109.5 . .
S3 C15 H15C 109.5 . .
H15A C15 H15C 109.5 . .
H15B C15 H15C 109.5 . .
S4 C16 H16A 109.5 . .
S4 C16 H16B 109.5 . .
H16A C16 H16B 109.5 . .
S4 C16 H16C 109.5 . .
H16A C16 H16C 109.5 . .
H16B C16 H16C 109.5 . .
Cl3 Se1 Cl3 180.00(5) 2_556 .
Cl3 Se1 Cl1 90.52(4) 2_556 2_556
Cl3 Se1 Cl1 89.48(4) . 2_556
Cl3 Se1 Cl1 89.48(4) 2_556 .
Cl3 Se1 Cl1 90.52(4) . .
Cl1 Se1 Cl1 180.0 2_556 .
Cl3 Se1 Cl2 89.77(5) 2_556 2_556
Cl3 Se1 Cl2 90.23(5) . 2_556
Cl1 Se1 Cl2 89.79(4) 2_556 2_556
Cl1 Se1 Cl2 90.21(4) . 2_556
Cl3 Se1 Cl2 90.23(5) 2_556 .
Cl3 Se1 Cl2 89.77(5) . .
Cl1 Se1 Cl2 90.21(4) 2_556 .
Cl1 Se1 Cl2 89.79(4) . .
Cl2 Se1 Cl2 180.0 2_556 .
Se1 Cl1 Se2 97.21(4) . .
Se1 Cl2 Se2 96.14(4) . .
Cl5 Se2 Cl4 97.34(8) . .
Cl5 Se2 Cl1 93.63(6) . .
Cl4 Se2 Cl1 168.20(6) . .
Cl5 Se2 Cl2 158.15(6) . .
Cl4 Se2 Cl2 101.62(6) . .
Cl1 Se2 Cl2 68.54(4) . .
Se2 Cl4 Se3 78.35(17) . .
Se3 Cl5 Se2 85.8(2) . .
Cl5 Se3 Cl4 95.4(3) . .

loop_
_geom_bond_atom_site_label_1
_geom_bond_atom_site_label_2
_geom_bond_distance
_geom_bond_site_symmetry_2
S1 C2 1.782(5) .
S1 C9 1.788(4) .
S1 C1 1.793(5) .
S2 C3 1.758(6) .
S2 C8 1.776(6) .
S3 C11 1.754(5) .
S3 C15 1.797(5) .
S4 C12 1.766(5) .
S4 C16 1.796(5) .
C1 H1A 0.9800 .
C1 H1B 0.9800 .
C1 H1C 0.9800 .
C2 C7 1.382(7) .
C2 C3 1.411(7) .
C3 C4 1.391(7) .
C4 C5 1.376(8) .
C4 H4 0.9500 .
C5 C6 1.379(8) .
C5 H5 0.9500 .
C6 C7 1.367(7) .
C6 H6 0.9500 .
C7 H7 0.9500 .
C8 H8A 0.9800 .
C8 H8B 0.9800 .
C8 H8C 0.9800 .
C9 C14 1.389(6) .
C9 C10 1.395(6) .
C10 C11 1.390(6) .
C10 H10 0.9500 .
C11 C12 1.431(6) .
C12 C13 1.383(6) .
C13 C14 1.380(6) .
C13 H13 0.9500 .
C14 H14 0.9500 .
C15 H15A 0.9800 .
C15 H15B 0.9800 .
C15 H15C 0.9800 .
C16 H16A 0.9800 .
C16 H16B 0.9800 .
C16 H16C 0.9800 .
Se1 Cl3 2.3884(13) 2_556
Se1 Cl3 2.3884(13) .
Se1 Cl1 2.4145(14) 2_556
Se1 Cl1 2.4145(14) .
Se1 Cl2 2.4203(13) 2_556
Se1 Cl2 2.4203(13) .
Cl1 Se2 3.0117(17) .
Cl2 Se2 3.0481(16) .
Se2 Cl5 2.1554(19) .
Se2 Cl4 2.209(2) .
Cl4 Se3 2.347(7) .
Cl5 Se3 2.075(7) .
